data_7039897
loop_
_publ_author_name
'Jimenez, Jorge'
'Chakraborty, Indranil'
'Carrington, Samantha J.'
'Mascharak, Pradip K.'

_publ_section_title
;
 Light-triggered CO delivery by a water-soluble and biocompatible
 manganese photoCORM.
;
_journal_issue 33
_journal_name_full 'Dalton transactions (Cambridge, England : 2003)'
_journal_page_first 13204
_journal_page_last 13213
_journal_paper_doi 10.1039/c6dt01358a
_journal_volume 45
_journal_year 2016
_chemical_formula_sum 'C20 H19 Br Mn N5 O3'
_chemical_formula_weight 512.25
_chemical_name_systematic '[MnBr(CO)3(QTAm)]'
_space_group_crystal_system triclinic
_space_group_IT_number 2
_space_group_name_Hall '-P 1'
_space_group_name_H-M_alt 'P -1'
_symmetry_space_group_name_Hall '-P 1'
_symmetry_space_group_name_H-M 'P -1'
_atom_sites_solution_hydrogens geom
_audit_creation_method SHELXL-2014/7
_audit_update_record
;
2016-03-10 deposited with the CCDC.
2016-07-12 downloaded from the CCDC.
;
_cell_angle_alpha 104.88(2)
_cell_angle_beta 105.15(3)
_cell_angle_gamma 103.47(6)
_cell_formula_units_Z 2
_cell_length_a 8.788(5)
_cell_length_b 10.438(5)
_cell_length_c 12.643(3)
_cell_measurement_reflns_used 2400
_cell_measurement_temperature 273(2)
_cell_measurement_theta_max 47.325
_cell_measurement_theta_min 5.076
_cell_volume 1024.4(9)
_computing_cell_refinement 'Bruker SAINT'
_computing_data_collection 'Bruker APEX2'
_computing_data_reduction 'Bruker SAINT'
_computing_molecular_graphics 'Bruker SHELXTL'
_computing_publication_material 'Bruker SHELXTL'
_computing_structure_refinement 'SHELXL-2014/7 (Sheldrick, 2014)'
_computing_structure_solution 'SHELXS-97 (Sheldrick 2008)'
_diffrn_ambient_temperature 273(2)
_diffrn_measured_fraction_theta_full 0.966
_diffrn_measured_fraction_theta_max 0.966
_diffrn_measurement_device_type 'Bruker APEX-II CCD'
_diffrn_measurement_method '\w scans'
_diffrn_radiation_type MoK\a
_diffrn_radiation_wavelength 0.71073
_diffrn_reflns_av_R_equivalents 0.0576
_diffrn_reflns_av_unetI/netI 0.0775
_diffrn_reflns_Laue_measured_fraction_full 0.966
_diffrn_reflns_Laue_measured_fraction_max 0.966
_diffrn_reflns_limit_h_max 10
_diffrn_reflns_limit_h_min -10
_diffrn_reflns_limit_k_max 12
_diffrn_reflns_limit_k_min -12
_diffrn_reflns_limit_l_max 14
_diffrn_reflns_limit_l_min -14
_diffrn_reflns_number 7969
_diffrn_reflns_point_group_measured_fraction_full 0.966
_diffrn_reflns_point_group_measured_fraction_max 0.966
_diffrn_reflns_theta_full 24.681
_diffrn_reflns_theta_max 24.681
_diffrn_reflns_theta_min 2.536
_exptl_absorpt_coefficient_mu 2.628
_exptl_absorpt_correction_T_max 0.7452
_exptl_absorpt_correction_T_min 0.5154
_exptl_absorpt_correction_type multi-scan
_exptl_absorpt_process_details SADABS
_exptl_crystal_colour orange
_exptl_crystal_density_diffrn 1.661
_exptl_crystal_description block
_exptl_crystal_F_000 516
_exptl_crystal_size_max 0.10
_exptl_crystal_size_mid 0.08
_exptl_crystal_size_min 0.04
_refine_diff_density_max 0.554
_refine_diff_density_min -0.839
_refine_diff_density_rms 0.130
_refine_ls_extinction_method none
_refine_ls_goodness_of_fit_ref 0.895
_refine_ls_hydrogen_treatment constr
_refine_ls_matrix_type full
_refine_ls_number_parameters 271
_refine_ls_number_reflns 3366
_refine_ls_number_restraints 0
_refine_ls_restrained_S_all 0.895
_refine_ls_R_factor_all 0.0716
_refine_ls_R_factor_gt 0.0508
_refine_ls_shift/su_max 0.000
_refine_ls_shift/su_mean 0.000
_refine_ls_structure_factor_coef Fsqd
_refine_ls_weighting_details 'w=1/[\s^2^(Fo^2^)+(0.1000P)^2^+0.7534P] where P=(Fo^2^+2Fc^2^)/3'
_refine_ls_weighting_scheme calc
_refine_ls_wR_factor_gt 0.1377
_refine_ls_wR_factor_ref 0.1550
_reflns_Friedel_coverage 0.000
_reflns_number_gt 2400
_reflns_number_total 3366
_reflns_threshold_expression 'I > 2\s(I)'
_cod_data_source_file c6dt01358a2.cif
_cod_data_source_block xsc1651_0m_a
_cod_depositor_comments 'Adding full bibliography for 7039895--7039897.cif.'
_cod_original_cell_volume 1024.3(8)
_cod_database_code 7039897
_shelx_shelxl_version_number 2014/7
_shelx_space_group_comment
;
The symmetry employed for this shelxl refinement is uniquely defined
by the following loop, which should always be used as a source of
symmetry information in preference to the above space-group names.
They are only intended as comments.
;

loop_
_space_group_symop_operation_xyz
'x, y, z'
'-x, -y, -z'

loop_
_atom_site_label
_atom_site_type_symbol
_atom_site_fract_x
_atom_site_fract_y
_atom_site_fract_z
_atom_site_U_iso_or_equiv
_atom_site_adp_type
_atom_site_occupancy
_atom_site_site_symmetry_order
_atom_site_calc_flag
_atom_site_refinement_flags_posn
_atom_site_refinement_flags_adp
Br1 Br 0.75388(7) 0.62800(6) 0.15178(5) 0.0513(3) Uani 1 1 d . .
Mn1 Mn 0.68140(8) 0.76743(7) 0.31430(6) 0.0296(2) Uani 1 1 d . .
N2 N 0.4350(4) 0.6813(4) 0.2012(3) 0.0255(8) Uani 1 1 d . .
N1 N 0.6048(5) 0.5796(4) 0.3466(4) 0.0322(9) Uani 1 1 d . .
O1 O 0.6241(6) 0.9255(5) 0.5181(4) 0.0624(12) Uani 1 1 d . .
O2 O 1.0430(5) 0.8624(4) 0.4391(5) 0.0730(15) Uani 1 1 d . .
O3 O 0.7916(6) 1.0267(5) 0.2647(4) 0.0716(14) Uani 1 1 d . .
N3 N 0.3216(6) 0.8499(5) -0.0260(4) 0.0460(12) Uani 1 1 d . .
N5 N 0.0642(5) 0.7272(5) -0.0032(4) 0.0443(11) Uani 1 1 d . .
N4 N 0.2460(5) 0.9546(4) 0.1419(4) 0.0419(11) Uani 1 1 d . .
C14 C 0.3375(5) 0.7472(5) 0.1314(4) 0.0275(10) Uani 1 1 d . .
C15 C 0.1546(6) 0.6540(5) 0.0640(5) 0.0362(12) Uani 1 1 d . .
H15A H 0.1511 0.5665 0.0114 0.043 Uiso 1 1 calc R U
H15B H 0.1011 0.6325 0.1183 0.043 Uiso 1 1 calc R U
C13 C 0.3739(6) 0.5531(5) 0.1890(4) 0.0342(12) Uani 1 1 d . .
H13 H 0.2709 0.4990 0.1325 0.041 Uiso 1 1 calc R U
C17 C 0.3357(6) 0.8843(5) 0.2117(5) 0.0347(12) Uani 1 1 d . .
H17A H 0.2814 0.8647 0.2661 0.042 Uiso 1 1 calc R U
H17B H 0.4490 0.9453 0.2560 0.042 Uiso 1 1 calc R U
C4 C 0.4648(6) 0.4922(5) 0.2630(4) 0.0328(11) Uani 1 1 d . .
C12 C 0.6876(6) 0.5321(5) 0.4289(5) 0.0362(12) Uani 1 1 d . .
C16 C 0.4147(6) 0.7776(6) 0.0405(5) 0.0369(12) Uani 1 1 d . .
H16A H 0.5303 0.8359 0.0794 0.044 Uiso 1 1 calc R U
H16B H 0.4112 0.6904 -0.0125 0.044 Uiso 1 1 calc R U
C18 C 0.3247(7) 0.9775(6) 0.0550(5) 0.0460(14) Uani 1 1 d . .
H18A H 0.2680 1.0269 0.0115 0.055 Uiso 1 1 calc R U
H18B H 0.4396 1.0368 0.0959 0.055 Uiso 1 1 calc R U
C2 C 0.9007(7) 0.8200(5) 0.3932(5) 0.0454(14) Uani 1 1 d . .
C1 C 0.6413(6) 0.8636(5) 0.4387(5) 0.0377(12) Uani 1 1 d . .
C3 C 0.7422(6) 0.9245(6) 0.2793(5) 0.0438(14) Uani 1 1 d . .
C7 C 0.6317(7) 0.3872(6) 0.4193(5) 0.0452(14) Uani 1 1 d . .
C20 C 0.1489(7) 0.7574(7) -0.0839(5) 0.0552(16) Uani 1 1 d . .
H20A H 0.0874 0.8004 -0.1317 0.066 Uiso 1 1 calc R U
H20B H 0.1475 0.6699 -0.1351 0.066 Uiso 1 1 calc R U
C19 C 0.0741(7) 0.8593(6) 0.0782(6) 0.0468(15) Uani 1 1 d . .
H19A H 0.0228 0.8394 0.1340 0.056 Uiso 1 1 calc R U
H19B H 0.0110 0.9060 0.0355 0.056 Uiso 1 1 calc R U
C8 C 0.7223(9) 0.3414(8) 0.5029(7) 0.0633(19) Uani 1 1 d . .
H8 H 0.6902 0.2470 0.4950 0.076 Uiso 1 1 calc R U
C6 C 0.4885(8) 0.2972(6) 0.3256(6) 0.0564(17) Uani 1 1 d . .
H6 H 0.4523 0.2022 0.3149 0.068 Uiso 1 1 calc R U
C5 C 0.4028(7) 0.3494(6) 0.2505(6) 0.0517(16) Uani 1 1 d . .
H5 H 0.3039 0.2915 0.1912 0.062 Uiso 1 1 calc R U
C9 C 0.8564(9) 0.4332(9) 0.5951(6) 0.070(2) Uani 1 1 d . .
H9 H 0.9143 0.4021 0.6506 0.084 Uiso 1 1 calc R U
C11 C 0.8251(7) 0.6242(6) 0.5267(5) 0.0506(15) Uani 1 1 d . .
H11 H 0.8605 0.7192 0.5373 0.061 Uiso 1 1 calc R U
C10 C 0.9063(9) 0.5738(8) 0.6060(6) 0.0644(18) Uani 1 1 d . .
H10 H 0.9982 0.6357 0.6694 0.077 Uiso 1 1 calc R U

loop_
_atom_site_aniso_label
_atom_site_aniso_U_11
_atom_site_aniso_U_22
_atom_site_aniso_U_33
_atom_site_aniso_U_23
_atom_site_aniso_U_13
_atom_site_aniso_U_12
Br1 0.0430(4) 0.0490(4) 0.0549(4) 0.0020(3) 0.0269(3) 0.0081(3)
Mn1 0.0251(4) 0.0235(4) 0.0307(5) 0.0034(3) 0.0048(3) 0.0024(3)
N2 0.0230(19) 0.027(2) 0.025(2) 0.0063(16) 0.0102(16) 0.0062(16)
N1 0.027(2) 0.028(2) 0.037(2) 0.0067(18) 0.0090(18) 0.0067(17)
O1 0.071(3) 0.055(3) 0.052(3) 0.001(2) 0.028(2) 0.014(2)
O2 0.031(2) 0.047(3) 0.107(4) 0.012(2) -0.010(2) 0.0050(18)
O3 0.062(3) 0.049(3) 0.084(4) 0.035(3) 0.005(2) -0.010(2)
N3 0.043(3) 0.061(3) 0.038(3) 0.026(2) 0.012(2) 0.014(2)
N5 0.029(2) 0.051(3) 0.049(3) 0.020(2) 0.008(2) 0.010(2)
N4 0.038(2) 0.035(2) 0.056(3) 0.020(2) 0.016(2) 0.0124(19)
C14 0.020(2) 0.029(2) 0.028(3) 0.008(2) 0.0063(19) 0.0024(18)
C15 0.023(2) 0.040(3) 0.039(3) 0.015(2) 0.004(2) 0.003(2)
C13 0.028(3) 0.029(3) 0.036(3) 0.004(2) 0.007(2) 0.003(2)
C17 0.036(3) 0.030(3) 0.040(3) 0.012(2) 0.018(2) 0.008(2)
C4 0.030(3) 0.027(2) 0.039(3) 0.009(2) 0.010(2) 0.008(2)
C12 0.040(3) 0.040(3) 0.038(3) 0.016(2) 0.019(2) 0.021(2)
C16 0.031(3) 0.046(3) 0.034(3) 0.015(2) 0.012(2) 0.012(2)
C18 0.039(3) 0.047(3) 0.061(4) 0.032(3) 0.019(3) 0.011(3)
C2 0.035(3) 0.031(3) 0.053(4) 0.007(2) -0.001(3) 0.008(2)
C1 0.038(3) 0.027(3) 0.039(3) 0.009(2) 0.006(2) 0.004(2)
C3 0.033(3) 0.041(3) 0.042(3) 0.008(3) 0.001(2) 0.005(2)
C7 0.052(3) 0.045(3) 0.057(4) 0.028(3) 0.032(3) 0.022(3)
C20 0.048(4) 0.074(4) 0.040(3) 0.025(3) 0.003(3) 0.021(3)
C19 0.037(3) 0.046(3) 0.070(4) 0.032(3) 0.021(3) 0.020(3)
C8 0.070(4) 0.073(4) 0.082(5) 0.052(4) 0.035(4) 0.045(4)
C6 0.056(4) 0.030(3) 0.081(5) 0.023(3) 0.018(3) 0.009(3)
C5 0.040(3) 0.031(3) 0.073(4) 0.016(3) 0.010(3) 0.004(2)
C9 0.079(5) 0.101(6) 0.057(4) 0.046(4) 0.026(4) 0.056(5)
C11 0.056(4) 0.052(3) 0.039(3) 0.015(3) 0.008(3) 0.018(3)
C10 0.071(4) 0.075(5) 0.044(4) 0.017(3) 0.008(3) 0.036(4)

loop_
_atom_type_symbol
_atom_type_description
_atom_type_scat_dispersion_real
_atom_type_scat_dispersion_imag
_atom_type_scat_source
C C 0.0033 0.0016 'International Tables Vol C Tables 4.2.6.8 and 6.1.1.4'
Br Br -0.2901 2.4595 'International Tables Vol C Tables 4.2.6.8 and 6.1.1.4'
Mn Mn 0.3368 0.7283 'International Tables Vol C Tables 4.2.6.8 and 6.1.1.4'
N N 0.0061 0.0033 'International Tables Vol C Tables 4.2.6.8 and 6.1.1.4'
O O 0.0106 0.0060 'International Tables Vol C Tables 4.2.6.8 and 6.1.1.4'
H H 0.0000 0.0000 'International Tables Vol C Tables 4.2.6.8 and 6.1.1.4'

loop_
_geom_angle_atom_site_label_1
_geom_angle_atom_site_label_2
_geom_angle_atom_site_label_3
_geom_angle
_geom_angle_publ_flag
C2 Mn1 C1 92.5(3) y
C2 Mn1 C3 82.7(3) y
C1 Mn1 C3 90.7(3) y
C2 Mn1 N2 170.1(2) y
C1 Mn1 N2 97.1(2) y
C3 Mn1 N2 99.3(2) y
C2 Mn1 N1 98.9(2) y
C1 Mn1 N1 91.4(2) y
C3 Mn1 N1 177.3(2) y
N2 Mn1 N1 78.66(16) y
C2 Mn1 Br1 83.9(2) y
C1 Mn1 Br1 175.40(16) y
C3 Mn1 Br1 91.7(2) y
N2 Mn1 Br1 86.38(11) y
N1 Mn1 Br1 86.34(12) y
C13 N2 C14 120.0(4) ?
C13 N2 Mn1 111.8(3) ?
C14 N2 Mn1 128.0(3) ?
C4 N1 C12 118.9(4) ?
C4 N1 Mn1 110.8(3) ?
C12 N1 Mn1 129.6(3) ?
C18 N3 C20 108.9(5) ?
C18 N3 C16 108.6(4) ?
C20 N3 C16 107.5(4) ?
C19 N5 C20 108.9(5) ?
C19 N5 C15 108.3(4) ?
C20 N5 C15 107.8(4) ?
C19 N4 C17 107.6(4) ?
C19 N4 C18 108.0(4) ?
C17 N4 C18 109.2(4) ?
N2 C14 C17 109.6(4) ?
N2 C14 C16 110.1(4) ?
C17 C14 C16 109.6(4) ?
N2 C14 C15 113.0(4) ?
C17 C14 C15 107.5(4) ?
C16 C14 C15 107.0(4) ?
N5 C15 C14 110.0(4) ?
N5 C15 H15A 109.7 ?
C14 C15 H15A 109.7 ?
N5 C15 H15B 109.7 ?
C14 C15 H15B 109.7 ?
H15A C15 H15B 108.2 ?
N2 C13 C4 119.7(4) ?
N2 C13 H13 120.2 ?
C4 C13 H13 120.2 ?
N4 C17 C14 109.9(4) ?
N4 C17 H17A 109.7 ?
C14 C17 H17A 109.7 ?
N4 C17 H17B 109.7 ?
C14 C17 H17B 109.7 ?
H17A C17 H17B 108.2 ?
N1 C4 C5 122.6(5) ?
N1 C4 C13 115.9(4) ?
C5 C4 C13 121.4(4) ?
N1 C12 C11 121.2(5) ?
N1 C12 C7 120.7(5) ?
C11 C12 C7 118.1(5) ?
N3 C16 C14 110.1(4) ?
N3 C16 H16A 109.6 ?
C14 C16 H16A 109.6 ?
N3 C16 H16B 109.6 ?
C14 C16 H16B 109.6 ?
H16A C16 H16B 108.2 ?
N3 C18 N4 113.9(4) ?
N3 C18 H18A 108.8 ?
N4 C18 H18A 108.8 ?
N3 C18 H18B 108.8 ?
N4 C18 H18B 108.8 ?
H18A C18 H18B 107.7 ?
O2 C2 Mn1 174.0(5) ?
O1 C1 Mn1 176.9(5) ?
O3 C3 Mn1 174.6(5) ?
C6 C7 C8 122.8(6) ?
C6 C7 C12 118.1(5) ?
C8 C7 C12 119.2(6) ?
N5 C20 N3 113.7(5) ?
N5 C20 H20A 108.8 ?
N3 C20 H20A 108.8 ?
N5 C20 H20B 108.8 ?
N3 C20 H20B 108.8 ?
H20A C20 H20B 107.7 ?
N5 C19 N4 113.3(4) ?
N5 C19 H19A 108.9 ?
N4 C19 H19A 108.9 ?
N5 C19 H19B 108.9 ?
N4 C19 H19B 108.9 ?
H19A C19 H19B 107.7 ?
C9 C8 C7 120.9(6) ?
C9 C8 H8 119.6 ?
C7 C8 H8 119.6 ?
C5 C6 C7 119.8(5) ?
C5 C6 H6 120.1 ?
C7 C6 H6 120.1 ?
C6 C5 C4 119.7(5) ?
C6 C5 H5 120.2 ?
C4 C5 H5 120.2 ?
C8 C9 C10 119.6(6) ?
C8 C9 H9 120.2 ?
C10 C9 H9 120.2 ?
C10 C11 C12 119.9(6) ?
C10 C11 H11 120.1 ?
C12 C11 H11 120.1 ?
C11 C10 C9 122.2(7) ?
C11 C10 H10 118.9 ?
C9 C10 H10 118.9 ?

loop_
_geom_bond_atom_site_label_1
_geom_bond_atom_site_label_2
_geom_bond_distance
_geom_bond_publ_flag
Br1 Mn1 2.5152(12) y
Mn1 C2 1.797(5) y
Mn1 C1 1.802(6) y
Mn1 C3 1.805(6) y
Mn1 N2 2.087(4) y
Mn1 N1 2.098(4) y
N2 C13 1.272(6) ?
N2 C14 1.475(6) ?
N1 C4 1.329(6) ?
N1 C12 1.377(6) ?
O1 C1 1.113(7) ?
O2 C2 1.152(6) ?
O3 C3 1.135(7) ?
N3 C18 1.446(8) ?
N3 C20 1.464(7) ?
N3 C16 1.483(7) ?
N5 C19 1.462(8) ?
N5 C20 1.465(8) ?
N5 C15 1.484(6) ?
N4 C19 1.474(7) ?
N4 C17 1.476(7) ?
N4 C18 1.482(7) ?
C14 C17 1.533(7) ?
C14 C16 1.542(7) ?
C14 C15 1.544(6) ?
C15 H15A 0.9700 ?
C15 H15B 0.9700 ?
C13 C4 1.438(7) ?
C13 H13 0.9300 ?
C17 H17A 0.9700 ?
C17 H17B 0.9700 ?
C4 C5 1.413(7) ?
C12 C11 1.407(8) ?
C12 C7 1.440(7) ?
C16 H16A 0.9700 ?
C16 H16B 0.9700 ?
C18 H18A 0.9700 ?
C18 H18B 0.9700 ?
C7 C6 1.403(8) ?
C7 C8 1.406(8) ?
C20 H20A 0.9700 ?
C20 H20B 0.9700 ?
C19 H19A 0.9700 ?
C19 H19B 0.9700 ?
C8 C9 1.359(10) ?
C8 H8 0.9300 ?
C6 C5 1.360(8) ?
C6 H6 0.9300 ?
C5 H5 0.9300 ?
C9 C10 1.389(10) ?
C9 H9 0.9300 ?
C11 C10 1.364(8) ?
C11 H11 0.9300 ?
C10 H10 0.9300 ?
